data_7019627
loop_
_publ_author_name
'Zhang, Bin'
'Zhang, Yan'
'Zhu, Daoben'

_publ_section_title
;
 [(C(2)H(5))(3)NH](2)Cu(2)(C(2)O(4))(3): a three-dimensional metal-oxalato
 framework showing structurally related dielectric and magnetic
 transitions at around 165 K.
;
_journal_issue 28
_journal_name_full 'Dalton transactions (Cambridge, England : 2003)'
_journal_page_first 8509
_journal_page_last 8511
_journal_paper_doi 10.1039/c2dt30818e
_journal_volume 41
_journal_year 2012
_chemical_formula_sum 'C18 H32 Cu2 N2 O12'
_chemical_formula_weight 595.54
_chemical_name_systematic
;
?
;
_space_group_IT_number 14
_symmetry_cell_setting monoclinic
_symmetry_space_group_name_Hall '-P 2ybc'
_symmetry_space_group_name_H-M 'P 1 21/c 1'
_atom_sites_solution_hydrogens geom
_atom_sites_solution_primary direct
_atom_sites_solution_secondary difmap
_audit_creation_method SHELXL-97
_cell_angle_alpha 90.00
_cell_angle_beta 107.9010(10)
_cell_angle_gamma 90.00
_cell_formula_units_Z 4
_cell_length_a 8.82940(10)
_cell_length_b 33.7719(4)
_cell_length_c 8.80520(10)
_cell_measurement_reflns_used 26836
_cell_measurement_temperature 293(2)
_cell_measurement_theta_max 27.485
_cell_measurement_theta_min 3.395
_cell_volume 2498.48(5)
_computing_cell_refinement 'HKL Scalepack (Otwinowski & Minor 1997)'
_computing_data_collection KappaCCD
_computing_data_reduction 'Denzo and Scalepak (Otwinowski & Minor, 1997)'
_computing_structure_refinement 'SHELXL-97 (Sheldrick, 1997)'
_computing_structure_solution 'SHELXS-97 (Sheldrick, 1990)'
_diffrn_ambient_temperature 293(2)
_diffrn_measured_fraction_theta_full 0.987
_diffrn_measured_fraction_theta_max 0.987
_diffrn_measurement_device_type 'Nonius Kappa CCD'
_diffrn_measurement_method CCD
_diffrn_radiation_monochromator graphite
_diffrn_radiation_source 'fine-focus sealed tube'
_diffrn_radiation_type MoK\a
_diffrn_radiation_wavelength 0.71073
_diffrn_reflns_av_R_equivalents 0.0422
_diffrn_reflns_av_sigmaI/netI 0.0320
_diffrn_reflns_limit_h_max 11
_diffrn_reflns_limit_h_min -11
_diffrn_reflns_limit_k_max 43
_diffrn_reflns_limit_k_min -43
_diffrn_reflns_limit_l_max 11
_diffrn_reflns_limit_l_min -11
_diffrn_reflns_number 30048
_diffrn_reflns_theta_full 27.51
_diffrn_reflns_theta_max 27.51
_diffrn_reflns_theta_min 3.42
_exptl_absorpt_coefficient_mu 1.764
_exptl_absorpt_correction_T_max 0.683
_exptl_absorpt_correction_T_min 0.582
_exptl_absorpt_correction_type multi-scan
_exptl_absorpt_process_details
;
multi-scan from symmetry-related measurements
Sortav (Blessing 1995)
;
_exptl_crystal_colour blue
_exptl_crystal_density_diffrn 1.583
_exptl_crystal_density_method 'not measured'
_exptl_crystal_description diamondiod
_exptl_crystal_F_000 1232
_exptl_crystal_size_max 0.48
_exptl_crystal_size_mid 0.35
_exptl_crystal_size_min 0.22
_refine_diff_density_max 0.337
_refine_diff_density_min -0.265
_refine_diff_density_rms 0.048
_refine_ls_extinction_coef 0.0036(4)
_refine_ls_extinction_expression Fc^*^=kFc[1+0.001xFc^2^\l^3^/sin(2\q)]^-1/4^
_refine_ls_extinction_method SHELXL
_refine_ls_goodness_of_fit_ref 1.071
_refine_ls_hydrogen_treatment constr
_refine_ls_matrix_type full
_refine_ls_number_parameters 340
_refine_ls_number_reflns 5699
_refine_ls_number_restraints 0
_refine_ls_restrained_S_all 1.071
_refine_ls_R_factor_all 0.0593
_refine_ls_R_factor_gt 0.0325
_refine_ls_shift/su_max 0.001
_refine_ls_shift/su_mean 0.000
_refine_ls_structure_factor_coef Fsqd
_refine_ls_weighting_details 'calc w=1/[\s^2^(Fo^2^)+(0.0432P)^2^+0.3834P] where P=(Fo^2^+2Fc^2^)/3'
_refine_ls_weighting_scheme calc
_refine_ls_wR_factor_gt 0.0893
_refine_ls_wR_factor_ref 0.0965
_reflns_number_gt 3688
_reflns_number_total 5699
_reflns_threshold_expression >2sigma(I)
_cod_data_source_file c2dt30818e.txt
_cod_data_source_block 293K
_cod_original_sg_symbol_H-M P2(1)/c
_cod_database_code 7019627

loop_
_symmetry_equiv_pos_as_xyz
'x, y, z'
'-x, y+1/2, -z+1/2'
'-x, -y, -z'
'x, -y-1/2, z-1/2'

loop_
_atom_site_label
_atom_site_type_symbol
_atom_site_fract_x
_atom_site_fract_y
_atom_site_fract_z
_atom_site_U_iso_or_equiv
_atom_site_adp_type
_atom_site_occupancy
_atom_site_symmetry_multiplicity
_atom_site_calc_flag
_atom_site_refinement_flags
_atom_site_disorder_assembly
_atom_site_disorder_group
Cu1 Cu 0.74696(3) 0.204056(8) 0.49762(3) 0.03816(10) Uani 1 1 d . . .
Cu2 Cu 0.74245(3) 0.045688(8) 0.50213(3) 0.03740(10) Uani 1 1 d . . .
O1 O 0.88655(19) 0.15532(4) 0.62326(17) 0.0468(4) Uani 1 1 d . . .
O2 O 0.85720(18) 0.09044(4) 0.63137(17) 0.0462(4) Uani 1 1 d . . .
O3 O 0.6182(2) 0.15975(5) 0.37507(18) 0.0521(4) Uani 1 1 d . . .
O4 O 0.61566(19) 0.09430(5) 0.35658(19) 0.0531(4) Uani 1 1 d . . .
O5 O 0.61971(18) 0.20803(5) 0.66086(18) 0.0486(4) Uani 1 1 d . . .
O6 O 0.5986(2) 0.24970(5) 0.8471(2) 0.0588(5) Uani 1 1 d . . .
O7 O 0.87458(19) 0.24621(5) 0.63821(19) 0.0497(4) Uani 1 1 d . . .
O8 O 0.86357(19) 0.28758(5) 0.82979(19) 0.0521(4) Uani 1 1 d . . .
O9 O 0.91069(19) 0.04012(5) 0.38113(18) 0.0496(4) Uani 1 1 d . . .
O10 O 1.0920(2) -0.00176(5) 0.35085(19) 0.0578(4) Uani 1 1 d . . .
O11 O 0.57550(19) 0.04031(5) 0.62238(19) 0.0494(4) Uani 1 1 d . . .
O12 O 0.38242(19) -0.00149(5) 0.62604(18) 0.0489(4) Uani 1 1 d . . .
C1 C 0.8187(3) 0.12392(6) 0.5723(2) 0.0365(5) Uani 1 1 d . . .
C2 C 0.6699(3) 0.12601(7) 0.4203(3) 0.0387(5) Uani 1 1 d . . .
C3 C 0.8145(3) 0.25919(6) 0.7389(3) 0.0400(5) Uani 1 1 d . . .
C4 C 0.6647(2) 0.23731(7) 0.7520(3) 0.0396(5) Uani 1 1 d . . .
C5 C 1.0023(3) 0.01086(6) 0.4224(2) 0.0391(5) Uani 1 1 d . . .
C6 C 0.4880(3) 0.01140(6) 0.5719(2) 0.0390(5) Uani 1 1 d . . .
N1 N 0.9096(3) 0.07731(6) 0.0980(2) 0.0600(6) Uani 1 1 d . . .
H1 H 0.9265 0.0638 0.1912 0.072 Uiso 1 1 calc R A 1
C7 C 0.9017(4) 0.11985(8) 0.1417(3) 0.0752(9) Uani 1 1 d . B .
H7A H 0.9938 0.1259 0.2323 0.090 Uiso 1 1 calc R . .
H7B H 0.8078 0.1237 0.1752 0.090 Uiso 1 1 calc R . .
C8 C 0.8961(5) 0.14864(8) 0.0099(3) 0.0941(11) Uani 1 1 d . . .
H8A H 0.8901 0.1752 0.0469 0.141 Uiso 1 1 calc R B .
H8B H 0.8042 0.1433 -0.0799 0.141 Uiso 1 1 calc R . .
H8C H 0.9905 0.1458 -0.0215 0.141 Uiso 1 1 calc R . .
C9 C 1.0495(4) 0.06745(9) 0.0424(4) 0.0870(10) Uani 1 1 d . B .
H9A H 1.0466 0.0394 0.0181 0.104 Uiso 1 1 calc R . .
H9B H 1.0395 0.0818 -0.0556 0.104 Uiso 1 1 calc R . .
C10 C 1.2055(4) 0.07690(13) 0.1591(5) 0.1339(17) Uani 1 1 d . . .
H10A H 1.2889 0.0699 0.1153 0.201 Uiso 1 1 calc R B .
H10B H 1.2181 0.0622 0.2556 0.201 Uiso 1 1 calc R . .
H10C H 1.2109 0.1047 0.1821 0.201 Uiso 1 1 calc R . .
C111 C 0.736(2) 0.0690(6) 0.003(2) 0.068(3) Uani 0.45(3) 1 d P B 1
H11A H 0.6663 0.0831 0.0513 0.082 Uiso 0.45(3) 1 calc PR B 1
H11B H 0.7145 0.0785 -0.1053 0.082 Uiso 0.45(3) 1 calc PR B 1
C112 C 0.7772(19) 0.0591(5) -0.0367(16) 0.064(3) Uani 0.55(3) 1 d P B 2
H11C H 0.7489 0.0770 -0.1273 0.077 Uiso 0.55(3) 1 calc PR B 2
H11D H 0.8141 0.0345 -0.0700 0.077 Uiso 0.55(3) 1 calc PR B 2
C121 C 0.702(2) 0.0262(5) 0.0007(12) 0.101(5) Uani 0.51(2) 1 d P B 1
H12A H 0.6157 0.0199 -0.0936 0.151 Uiso 0.51(2) 1 calc PR B 1
H12B H 0.6719 0.0193 0.0935 0.151 Uiso 0.51(2) 1 calc PR B 1
H12C H 0.7947 0.0115 0.0005 0.151 Uiso 0.51(2) 1 calc PR B 1
C122 C 0.6351(13) 0.0513(6) 0.0147(9) 0.080(4) Uani 0.49(2) 1 d P B 2
H12D H 0.5438 0.0478 -0.0775 0.120 Uiso 0.49(2) 1 calc PR B 2
H12E H 0.6175 0.0733 0.0762 0.120 Uiso 0.49(2) 1 calc PR B 2
H12F H 0.6521 0.0277 0.0788 0.120 Uiso 0.49(2) 1 calc PR B 2
N2 N 0.3397(2) 0.17202(6) 0.6722(2) 0.0595(6) Uani 1 1 d . D .
H2 H 0.4299 0.1862 0.6822 0.071 Uiso 1 1 calc R . .
C13 C 0.2910(4) 0.18146(10) 0.8154(4) 0.0838(9) Uani 1 1 d . . .
H13A H 0.1928 0.1675 0.8076 0.101 Uiso 1 1 calc R . .
H13B H 0.2694 0.2096 0.8157 0.101 Uiso 1 1 calc R . .
C14 C 0.4129(5) 0.17070(13) 0.9709(4) 0.1360(17) Uani 1 1 d . . .
H14A H 0.3732 0.1774 1.0576 0.204 Uiso 1 1 calc R . .
H14B H 0.5095 0.1851 0.9816 0.204 Uiso 1 1 calc R . .
H14C H 0.4339 0.1428 0.9727 0.204 Uiso 1 1 calc R . .
C15 C 0.3821(3) 0.12949(9) 0.6590(4) 0.0789(9) Uani 1 1 d . . .
H15A H 0.4139 0.1263 0.5635 0.095 Uiso 1 1 calc R . .
H15B H 0.4732 0.1229 0.7498 0.095 Uiso 1 1 calc R . .
C16 C 0.2510(4) 0.10083(9) 0.6521(5) 0.1036(12) Uani 1 1 d . . .
H16A H 0.2868 0.0744 0.6425 0.155 Uiso 1 1 calc R . .
H16B H 0.1606 0.1068 0.5615 0.155 Uiso 1 1 calc R . .
H16C H 0.2213 0.1030 0.7479 0.155 Uiso 1 1 calc R . .
C17 C 0.2175(4) 0.18760(12) 0.5267(4) 0.0879(11) Uani 1 1 d . . .
H17A H 0.1270 0.1698 0.5021 0.105 Uiso 0.70(4) 1 calc PR C 1
H17B H 0.1815 0.2129 0.5544 0.105 Uiso 0.70(4) 1 calc PR C 1
H17C H 0.2157 0.1700 0.4352 0.105 Uiso 0.30(4) 1 d PR C 2
H17D H 0.1111 0.1856 0.5448 0.105 Uiso 0.30(4) 1 d PR C 2
C181 C 0.2586(6) 0.1930(3) 0.3860(7) 0.084(3) Uani 0.615(11) 1 d P D 1
H18A H 0.1681 0.2028 0.3032 0.126 Uiso 0.615(11) 1 calc PR D 1
H18B H 0.2918 0.1682 0.3536 0.126 Uiso 0.615(11) 1 calc PR D 1
H18C H 0.3442 0.2117 0.4051 0.126 Uiso 0.615(11) 1 calc PR D 1
C182 C 0.2355(11) 0.2260(5) 0.486(2) 0.144(10) Uani 0.385(11) 1 d P D 2
H18D H 0.1504 0.2329 0.3916 0.216 Uiso 0.385(11) 1 calc PR D 2
H18E H 0.3355 0.2288 0.4647 0.216 Uiso 0.385(11) 1 calc PR D 2
H18F H 0.2334 0.2432 0.5716 0.216 Uiso 0.385(11) 1 calc PR D 2

loop_
_atom_site_aniso_label
_atom_site_aniso_U_11
_atom_site_aniso_U_22
_atom_site_aniso_U_33
_atom_site_aniso_U_23
_atom_site_aniso_U_13
_atom_site_aniso_U_12
Cu1 0.04299(18) 0.03082(16) 0.04183(17) 0.00029(11) 0.01474(13) -0.00090(11)
Cu2 0.04081(18) 0.03061(16) 0.04188(16) 0.00026(11) 0.01434(12) -0.00275(11)
O1 0.0520(9) 0.0373(9) 0.0488(9) -0.0053(7) 0.0122(7) -0.0132(7)
O2 0.0512(9) 0.0375(9) 0.0448(8) 0.0063(7) 0.0074(7) -0.0015(7)
O3 0.0574(10) 0.0411(10) 0.0497(9) -0.0001(7) 0.0047(8) 0.0051(8)
O4 0.0507(10) 0.0451(10) 0.0570(10) -0.0108(8) 0.0069(8) -0.0060(8)
O5 0.0477(10) 0.0465(10) 0.0515(9) -0.0062(8) 0.0153(8) -0.0161(7)
O6 0.0591(11) 0.0627(12) 0.0648(11) -0.0053(9) 0.0339(9) 0.0013(9)
O7 0.0484(9) 0.0486(10) 0.0576(10) -0.0093(8) 0.0247(8) -0.0115(8)
O8 0.0571(10) 0.0437(10) 0.0532(10) -0.0145(8) 0.0133(8) -0.0162(8)
O9 0.0518(10) 0.0423(9) 0.0508(9) 0.0176(7) 0.0102(7) 0.0043(8)
O10 0.0692(12) 0.0598(11) 0.0557(10) 0.0043(8) 0.0358(9) 0.0020(9)
O11 0.0515(10) 0.0426(9) 0.0543(9) -0.0126(7) 0.0167(8) -0.0143(8)
O12 0.0547(10) 0.0476(10) 0.0497(9) -0.0080(7) 0.0240(8) -0.0120(8)
C1 0.0396(12) 0.0372(12) 0.0370(11) 0.0004(10) 0.0181(10) -0.0024(10)
C2 0.0392(12) 0.0389(13) 0.0411(12) -0.0030(10) 0.0168(10) -0.0028(10)
C3 0.0395(12) 0.0358(12) 0.0424(12) -0.0007(10) 0.0091(10) -0.0020(10)
C4 0.0374(12) 0.0399(13) 0.0401(12) 0.0043(10) 0.0102(10) 0.0016(10)
C5 0.0425(13) 0.0369(12) 0.0359(11) 0.0050(9) 0.0089(10) -0.0054(10)
C6 0.0418(12) 0.0350(12) 0.0385(11) 0.0012(9) 0.0098(10) -0.0040(10)
N1 0.0718(15) 0.0650(15) 0.0373(11) 0.0143(10) 0.0079(10) -0.0145(11)
C7 0.111(2) 0.075(2) 0.0468(15) -0.0031(14) 0.0349(16) -0.0091(17)
C8 0.160(3) 0.0539(19) 0.082(2) 0.0100(16) 0.058(2) 0.009(2)
C9 0.112(3) 0.069(2) 0.091(2) 0.0165(17) 0.048(2) 0.0171(19)
C10 0.075(3) 0.161(4) 0.162(4) 0.064(3) 0.031(3) -0.005(3)
C111 0.078(8) 0.086(8) 0.041(6) 0.005(4) 0.018(4) -0.004(6)
C112 0.067(6) 0.082(6) 0.040(5) -0.002(4) 0.012(3) -0.020(4)
C121 0.109(8) 0.096(9) 0.073(5) 0.021(5) -0.009(5) -0.046(7)
C122 0.066(5) 0.121(11) 0.049(4) 0.012(5) 0.013(3) -0.022(6)
N2 0.0391(11) 0.0677(15) 0.0687(14) 0.0121(11) 0.0119(10) -0.0142(10)
C13 0.086(2) 0.080(2) 0.088(2) -0.0092(17) 0.0313(19) -0.0173(18)
C14 0.147(4) 0.177(4) 0.072(2) 0.015(3) 0.015(2) -0.062(3)
C15 0.0536(17) 0.074(2) 0.116(3) 0.0071(18) 0.0360(17) -0.0006(15)
C16 0.077(2) 0.058(2) 0.188(4) -0.016(2) 0.059(2) -0.0118(17)
C17 0.0591(19) 0.103(3) 0.086(2) 0.029(2) -0.0003(17) -0.0171(18)
C181 0.053(3) 0.123(7) 0.070(4) 0.014(4) 0.012(3) -0.013(3)
C182 0.073(7) 0.122(13) 0.187(17) 0.101(12) -0.033(9) -0.031(7)

loop_
_atom_type_symbol
_atom_type_description
_atom_type_scat_dispersion_real
_atom_type_scat_dispersion_imag
_atom_type_scat_source
C C 0.0033 0.0016 'International Tables Vol C Tables 4.2.6.8 and 6.1.1.4'
H H 0.0000 0.0000 'International Tables Vol C Tables 4.2.6.8 and 6.1.1.4'
N N 0.0061 0.0033 'International Tables Vol C Tables 4.2.6.8 and 6.1.1.4'
O O 0.0106 0.0060 'International Tables Vol C Tables 4.2.6.8 and 6.1.1.4'
Cu Cu 0.3201 1.2651 'International Tables Vol C Tables 4.2.6.8 and 6.1.1.4'

loop_
_geom_angle_atom_site_label_1
_geom_angle_atom_site_label_2
_geom_angle_atom_site_label_3
_geom_angle
_geom_angle_site_symmetry_1
_geom_angle_site_symmetry_3
O3 Cu1 O7 174.88(6) . .
O3 Cu1 O8 92.43(7) . 4_565
O7 Cu1 O8 92.05(6) . 4_565
O3 Cu1 O5 94.78(6) . .
O7 Cu1 O5 81.21(6) . .
O8 Cu1 O5 168.22(7) 4_565 .
O3 Cu1 O1 81.06(7) . .
O7 Cu1 O1 95.85(6) . .
O8 Cu1 O1 98.05(6) 4_565 .
O5 Cu1 O1 92.28(6) . .
O3 Cu1 O6 94.12(7) . 4_565
O7 Cu1 O6 89.17(8) . 4_565
O8 Cu1 O6 78.89(6) 4_565 4_565
O5 Cu1 O6 91.29(6) . 4_565
O1 Cu1 O6 174.23(6) . 4_565
O2 Cu2 O12 177.30(6) . 3_656
O2 Cu2 O11 95.30(6) . .
O12 Cu2 O11 82.34(6) 3_656 .
O2 Cu2 O9 92.50(6) . .
O12 Cu2 O9 90.00(6) 3_656 .
O11 Cu2 O9 169.79(7) . .
O2 Cu2 O4 80.88(6) . .
O12 Cu2 O4 97.90(6) 3_656 .
O11 Cu2 O4 92.82(6) . .
O9 Cu2 O4 94.91(6) . .
O2 Cu2 O10 92.67(6) . 3_756
O12 Cu2 O10 88.85(8) 3_656 3_756
O11 Cu2 O10 95.08(6) . 3_756
O9 Cu2 O10 77.95(6) . 3_756
O4 Cu2 O10 170.23(6) . 3_756
C1 O1 Cu1 109.51(14) . .
C1 O2 Cu2 115.32(14) . .
C2 O3 Cu1 115.01(14) . .
C2 O4 Cu2 109.27(14) . .
C4 O5 Cu1 111.05(13) . .
C4 O6 Cu1 109.35(15) . 4_566
C3 O7 Cu1 114.24(14) . .
C3 O8 Cu1 114.59(14) . 4_566
C5 O9 Cu2 114.76(13) . .
C5 O10 Cu2 110.35(14) . 3_756
C6 O11 Cu2 110.42(13) . .
C6 O12 Cu2 113.18(13) . 3_656
O1 C1 O2 126.0(2) . .
O1 C1 C2 117.36(18) . .
O2 C1 C2 116.61(18) . .
O4 C2 O3 126.5(2) . .
O4 C2 C1 117.16(19) . .
O3 C2 C1 116.37(18) . .
O8 C3 O7 126.3(2) . .
O8 C3 C4 117.2(2) . .
O7 C3 C4 116.48(19) . .
O6 C4 O5 125.3(2) . .
O6 C4 C3 118.9(2) . .
O5 C4 C3 115.86(19) . .
O10 C5 O9 125.60(19) . .
O10 C5 C5 118.6(2) . 3_756
O9 C5 C5 115.8(2) . 3_756
O11 C6 O12 126.4(2) . .
O11 C6 C6 117.2(2) . 3_656
O12 C6 C6 116.4(2) . 3_656
C7 N1 C9 114.0(2) . .
C7 N1 C112 120.3(7) . .
C9 N1 C112 99.7(9) . .
C7 N1 C111 101.4(9) . .
C9 N1 C111 124.7(10) . .
C112 N1 C111 25.3(4) . .
N1 C7 C8 114.6(2) . .
C10 C9 N1 114.2(3) . .
C121 C111 N1 110.7(14) . .
C122 C112 N1 110.8(12) . .
C13 N2 C17 109.3(3) . .
C13 N2 C15 114.6(2) . .
C17 N2 C15 113.8(3) . .
N2 C13 C14 114.1(3) . .
C16 C15 N2 114.5(2) . .
C182 C17 C181 64.0(8) . .
C182 C17 N2 116.7(5) . .
C181 C17 N2 119.2(4) . .

loop_
_geom_bond_atom_site_label_1
_geom_bond_atom_site_label_2
_geom_bond_distance
_geom_bond_site_symmetry_2
Cu1 O3 1.9854(16) .
Cu1 O7 1.9928(15) .
Cu1 O8 2.0637(16) 4_565
Cu1 O5 2.0830(16) .
Cu1 O1 2.1479(16) .
Cu1 O6 2.2013(18) 4_565
Cu2 O2 1.9740(15) .
Cu2 O12 1.9880(15) 3_656
Cu2 O11 2.0704(16) .
Cu2 O9 2.0857(16) .
Cu2 O4 2.1701(17) .
Cu2 O10 2.2024(17) 3_756
O1 C1 1.233(2) .
O2 C1 1.247(2) .
O3 C2 1.247(3) .
O4 C2 1.235(3) .
O5 C4 1.259(3) .
O6 C4 1.232(3) .
O6 Cu1 2.2013(18) 4_566
O7 C3 1.244(3) .
O8 C3 1.239(2) .
O8 Cu1 2.0637(16) 4_566
O9 C5 1.258(3) .
O10 C5 1.230(3) .
O10 Cu2 2.2024(17) 3_756
O11 C6 1.240(2) .
O12 C6 1.249(3) .
O12 Cu2 1.9880(15) 3_656
C1 C2 1.562(3) .
C3 C4 1.550(3) .
C5 C5 1.562(4) 3_756
C6 C6 1.551(4) 3_656
N1 C7 1.495(3) .
N1 C9 1.500(4) .
N1 C112 1.516(10) .
N1 C111 1.532(14) .
C7 C8 1.503(3) .
C9 C10 1.478(4) .
C111 C121 1.48(2) .
C112 C122 1.48(2) .
N2 C13 1.486(3) .
N2 C17 1.494(3) .
N2 C15 1.498(3) .
C13 C14 1.503(4) .
C15 C16 1.496(4) .
C17 C182 1.369(12) .
C17 C181 1.406(6) .
